data_7036385
loop_
_publ_author_name
'Aull\'on, Gabriel'
'Crespo, Margarita'
'Font-Bardia, Merc\`e'
'Jover, Jes\'us'
'Mart\'inez, Manuel'
'Pike, Jack'

_publ_section_title
;
 A combined kinetico-mechanistic and computational study on the
 competitive formation of seven- versus five-membered platinacycles; the
 relevance of spectator halide ligands.
;
_journal_issue 41
_journal_name_full 'Dalton transactions (Cambridge, England : 2003)'
_journal_page_first 17968
_journal_page_last 17979
_journal_paper_doi 10.1039/c5dt02657a
_journal_volume 44
_journal_year 2015
_chemical_formula_moiety 'C18 H20 Br F N2 Pt'
_chemical_formula_sum 'C18 H20 Br F N2 Pt'
_chemical_formula_weight 558.36
_chemical_name_systematic
;
 ?
;
_space_group_crystal_system monoclinic
_space_group_IT_number 14
_space_group_name_Hall '-P 2ybc'
_space_group_name_H-M_alt 'P 1 21/c 1'
_symmetry_space_group_name_Hall '-P 2ybc'
_symmetry_space_group_name_H-M 'P 1 21/c 1'
_atom_sites_solution_hydrogens geom
_audit_creation_method SHELXL-97
_audit_update_record
;
2015-02-25 deposited with the CCDC.
2015-09-03 downloaded from the CCDC.
;
_cell_angle_alpha 90
_cell_angle_beta 127.177(5)
_cell_angle_gamma 90
_cell_formula_units_Z 8
_cell_length_a 10.1118(10)
_cell_length_b 28.201(3)
_cell_length_c 15.4709(13)
_cell_measurement_reflns_used 9991
_cell_measurement_temperature 100(2)
_cell_measurement_theta_max 28.30
_cell_measurement_theta_min 2.48
_cell_volume 3515.1(6)
_computing_cell_refinement 'Bruker SAINT'
_computing_data_collection 'Bruker APEX2'
_computing_data_reduction 'Bruker SAINT'
_computing_molecular_graphics 'Bruker SHELXTL'
_computing_publication_material 'Bruker SHELXTL'
_computing_structure_refinement 'SHELXL-97 (Sheldrick 2008)'
_computing_structure_solution 'SHELXS-97 (Sheldrick 2008)'
_diffrn_ambient_temperature 100(2)
_diffrn_measured_fraction_theta_full 0.999
_diffrn_measured_fraction_theta_max 0.995
_diffrn_measurement_device_type 'D8 Venture'
_diffrn_measurement_method '\f and \w scans'
_diffrn_radiation_type MoK\a
_diffrn_radiation_wavelength 0.71073
_diffrn_reflns_av_R_equivalents 0.0635
_diffrn_reflns_av_unetI/netI 0.0420
_diffrn_reflns_laue_measured_fraction_full 0.999
_diffrn_reflns_laue_measured_fraction_max 0.995
_diffrn_reflns_limit_h_max 13
_diffrn_reflns_limit_h_min -12
_diffrn_reflns_limit_k_max 37
_diffrn_reflns_limit_k_min -37
_diffrn_reflns_limit_l_max 20
_diffrn_reflns_limit_l_min -20
_diffrn_reflns_number 52682
_diffrn_reflns_point_group_measured_fraction_full 0.999
_diffrn_reflns_point_group_measured_fraction_max 0.995
_diffrn_reflns_theta_full 25.242
_diffrn_reflns_theta_max 28.353
_diffrn_reflns_theta_min 2.143
_diffrn_source microfocus
_exptl_absorpt_coefficient_mu 10.266
_exptl_absorpt_correction_T_max 0.7457
_exptl_absorpt_correction_T_min 0.4864
_exptl_absorpt_correction_type multi-scan
_exptl_absorpt_process_details sadabs
_exptl_crystal_colour yellow
_exptl_crystal_density_diffrn 2.110
_exptl_crystal_description prism
_exptl_crystal_F_000 2112
_exptl_crystal_size_max 0.360
_exptl_crystal_size_mid 0.150
_exptl_crystal_size_min 0.120
_refine_diff_density_max 1.058
_refine_diff_density_min -1.033
_refine_diff_density_rms 0.224
_refine_ls_extinction_method none
_refine_ls_goodness_of_fit_ref 1.113
_refine_ls_hydrogen_treatment constr
_refine_ls_matrix_type full
_refine_ls_number_parameters 421
_refine_ls_number_reflns 8740
_refine_ls_number_restraints 1
_refine_ls_restrained_S_all 1.113
_refine_ls_R_factor_all 0.0557
_refine_ls_R_factor_gt 0.0390
_refine_ls_shift/su_max 0.002
_refine_ls_shift/su_mean 0.000
_refine_ls_structure_factor_coef Fsqd
_refine_ls_weighting_details
;
 w=1/[\s^2^(Fo^2^)+24.2538P]
 where P=(Fo^2^+2Fc^2^)/3
;
_refine_ls_weighting_scheme calc
_refine_ls_wR_factor_gt 0.0593
_refine_ls_wR_factor_ref 0.0642
_reflns_Friedel_coverage 0.000
_reflns_number_gt 7250
_reflns_number_total 8740
_reflns_threshold_expression 'I > 2\s(I)'
_cod_data_source_file c5dt02657a2.cif
_cod_data_source_block mo_IAJSB73_0m
_cod_depositor_comments 'Adding full bibliography for 7036385--7036387.cif.'
_cod_database_code 7036385
_shelx_space_group_comment
;
The symmetry employed for this shelxl refinement is uniquely defined
by the following loop, which should always be used as a source of
symmetry information in preference to the above space-group names.
They are only intended as comments.
;

loop_
_space_group_symop_operation_xyz
'x, y, z'
'-x, y+1/2, -z+1/2'
'-x, -y, -z'
'x, -y-1/2, z-1/2'

loop_
_atom_site_label
_atom_site_type_symbol
_atom_site_fract_x
_atom_site_fract_y
_atom_site_fract_z
_atom_site_U_iso_or_equiv
_atom_site_adp_type
_atom_site_occupancy
_atom_site_site_symmetry_order
_atom_site_calc_flag
_atom_site_refinement_flags_posn
_atom_site_refinement_flags_adp
Pt1 Pt -0.03019(2) 0.40321(2) 0.77641(2) 0.01191(5) Uani 1 1 d . .
Br1 Br -0.07696(7) 0.45381(2) 0.88315(5) 0.02011(12) Uani 1 1 d . .
F1 F 0.3633(4) 0.36610(13) 0.6600(3) 0.0268(8) Uani 1 1 d . .
N1 N -0.2354(6) 0.43660(16) 0.6228(4) 0.0154(10) Uani 1 1 d . .
N2 N 0.0016(5) 0.36735(16) 0.6786(4) 0.0140(9) Uani 1 1 d . .
C1 C 0.1121(7) 0.35784(18) 0.8974(4) 0.0130(11) Uani 1 1 d . .
C2 C 0.0411(7) 0.3378(2) 0.9441(5) 0.0175(12) Uani 1 1 d . .
H2 H -0.0556 0.3515 0.9273 0.021 Uiso 1 1 calc R U
C3 C 0.1058(7) 0.2991(2) 1.0134(5) 0.0189(12) Uani 1 1 d . .
C4 C 0.2542(7) 0.2799(2) 1.0417(5) 0.0209(12) Uani 1 1 d . .
H4 H 0.2992 0.2533 1.0863 0.025 Uiso 1 1 calc R U
C5 C 0.3346(7) 0.3000(2) 1.0040(4) 0.0174(12) Uani 1 1 d . .
H5 H 0.4369 0.2880 1.0273 0.021 Uiso 1 1 calc R U
C6 C 0.2653(7) 0.33854(18) 0.9307(4) 0.0137(11) Uani 1 1 d . .
C7 C 0.3655(7) 0.35573(18) 0.8958(4) 0.0136(11) Uani 1 1 d . .
C8 C 0.5347(7) 0.3646(2) 0.9761(5) 0.0196(12) Uani 1 1 d . .
H8 H 0.5763 0.3634 1.0486 0.023 Uiso 1 1 calc R U
C9 C 0.6416(7) 0.3752(2) 0.9514(5) 0.0246(14) Uani 1 1 d . .
H9 H 0.7521 0.3823 1.0068 0.030 Uiso 1 1 calc R U
C10 C 0.5852(7) 0.3753(2) 0.8444(5) 0.0230(13) Uani 1 1 d . .
H10 H 0.6568 0.3814 0.8269 0.028 Uiso 1 1 calc R U
C11 C 0.4200(7) 0.3662(2) 0.7654(5) 0.0195(12) Uani 1 1 d . .
C12 C 0.3051(7) 0.35817(18) 0.7866(5) 0.0156(11) Uani 1 1 d . .
C13 C 0.1311(7) 0.35305(18) 0.6899(5) 0.0157(11) Uani 1 1 d . .
H13 H 0.1137 0.3377 0.6305 0.019 Uiso 1 1 calc R U
C14 C -0.1593(6) 0.3653(2) 0.5694(4) 0.0167(12) Uani 1 1 d . .
H14 H -0.2366 0.3453 0.5702 0.020 Uiso 1 1 calc R U
H14A H -0.1448 0.3524 0.5176 0.020 Uiso 1 1 calc R U
C15 C -0.2245(7) 0.4155(2) 0.5388(4) 0.0193(12) Uani 1 1 d . .
H15A H -0.1512 0.4345 0.5321 0.023 Uiso 1 1 calc R U
H15B H -0.3336 0.4155 0.4691 0.023 Uiso 1 1 calc R U
C16 C 0.0198(8) 0.2775(2) 1.0567(5) 0.0280(14) Uani 1 1 d . .
H16A H -0.0500 0.3008 1.0558 0.042 Uiso 1 1 calc R U
H16B H 0.1014 0.2668 1.1297 0.042 Uiso 1 1 calc R U
H16C H -0.0467 0.2511 1.0120 0.042 Uiso 1 1 calc R U
C17 C -0.2365(8) 0.4887(2) 0.6153(5) 0.0253(14) Uani 1 1 d . .
H17A H -0.3304 0.4986 0.5445 0.038 Uiso 1 1 calc R U
H17B H -0.1362 0.4991 0.6273 0.038 Uiso 1 1 calc R U
H17C H -0.2435 0.5024 0.6692 0.038 Uiso 1 1 calc R U
C18 C -0.3883(7) 0.4210(2) 0.6064(5) 0.0217(13) Uani 1 1 d . .
H18A H -0.3914 0.4340 0.6625 0.033 Uiso 1 1 calc R U
H18B H -0.3898 0.3870 0.6091 0.033 Uiso 1 1 calc R U
H18C H -0.4832 0.4318 0.5370 0.033 Uiso 1 1 calc R U
Pt1A Pt 0.68553(2) 0.40872(2) 0.27712(2) 0.01242(5) Uani 1 1 d . U
Br1A Br 0.98542(6) 0.41394(2) 0.41679(5) 0.01773(11) Uani 1 1 d . U
F1A F 0.1233(5) 0.40549(15) 0.2231(4) 0.0411(10) Uani 1 1 d . .
N1A N 0.4394(5) 0.41107(16) 0.1694(4) 0.0152(9) Uani 1 1 d . .
N2A N 0.6629(6) 0.48384(16) 0.2349(4) 0.0198(11) Uani 1 1 d . .
C1A C 0.6871(6) 0.33809(18) 0.2839(4) 0.0135(11) Uani 1 1 d . .
C2A C 0.7906(7) 0.31521(19) 0.2639(4) 0.0147(11) Uani 1 1 d . .
H3A H 0.8603 0.3338 0.2575 0.018 Uiso 1 1 calc R U
C3A C 0.7937(7) 0.2665(2) 0.2534(5) 0.0178(12) Uani 1 1 d . .
C4A C 0.6943(7) 0.23848(19) 0.2665(5) 0.0203(13) Uani 1 1 d . .
H4A H 0.6939 0.2057 0.2595 0.024 Uiso 1 1 calc R U
C5A C 0.5958(7) 0.2594(2) 0.2900(5) 0.0190(12) Uani 1 1 d . .
H5A H 0.5332 0.2402 0.3017 0.023 Uiso 1 1 calc R U
C6A C 0.5874(6) 0.30896(19) 0.2967(4) 0.0149(11) Uani 1 1 d . .
C7A C 0.4719(7) 0.3272(2) 0.3187(5) 0.0172(12) Uani 1 1 d . .
C8A C 0.4748(8) 0.3039(2) 0.4004(5) 0.0214(13) Uani 1 1 d . .
H8A H 0.5520 0.2799 0.4398 0.026 Uiso 1 1 calc R U
C9A C 0.3661(9) 0.3157(2) 0.4239(6) 0.0317(16) Uani 1 1 d . .
H9A H 0.3742 0.3005 0.4803 0.038 Uiso 1 1 calc R U
C10A C 0.2473(8) 0.3496(2) 0.3639(6) 0.0327(17) Uani 1 1 d . .
H10A H 0.1719 0.3573 0.3774 0.039 Uiso 1 1 calc R U
C11A C 0.2425(8) 0.3721(2) 0.2831(6) 0.0269(14) Uani 1 1 d . .
C12A C 0.3530(7) 0.3630(2) 0.2589(5) 0.0187(12) Uani 1 1 d . .
C13A C 0.3279(7) 0.3930(2) 0.1727(5) 0.0185(12) Uani 1 1 d . .
H13A H 0.2186 0.3995 0.1144 0.022 Uiso 1 1 calc R U
C14A C 0.3922(8) 0.4491(2) 0.0888(5) 0.0215(13) Uani 1 1 d . .
H14C H 0.2730 0.4538 0.0416 0.026 Uiso 1 1 calc R U
H14D H 0.4277 0.4411 0.0448 0.026 Uiso 1 1 calc R U
C15A C 0.4803(8) 0.4933(2) 0.1553(5) 0.0250(14) Uani 1 1 d . .
H15C H 0.4614 0.5191 0.1076 0.030 Uiso 1 1 calc R U
H15D H 0.4363 0.5025 0.1938 0.030 Uiso 1 1 calc R U
C16A C 0.9034(8) 0.2451(2) 0.2278(5) 0.0264(14) Uani 1 1 d . .
H16D H 0.9168 0.2118 0.2439 0.040 Uiso 1 1 calc R U
H16E H 1.0101 0.2603 0.2711 0.040 Uiso 1 1 calc R U
H16F H 0.8533 0.2496 0.1524 0.040 Uiso 1 1 calc R U
C17A C 0.7434(8) 0.4908(3) 0.1812(6) 0.0344(17) Uani 1 1 d . .
H17D H 0.7338 0.5235 0.1606 0.052 Uiso 1 1 calc R U
H17E H 0.6898 0.4712 0.1177 0.052 Uiso 1 1 calc R U
H17F H 0.8585 0.4823 0.2305 0.052 Uiso 1 1 calc R U
C18A C 0.7392(9) 0.5168(2) 0.3278(5) 0.0331(17) Uani 1 1 d . .
H18D H 0.8559 0.5104 0.3782 0.050 Uiso 1 1 calc R U
H18E H 0.6882 0.5127 0.3632 0.050 Uiso 1 1 calc R U
H18F H 0.7232 0.5489 0.3022 0.050 Uiso 1 1 calc R U

loop_
_atom_site_aniso_label
_atom_site_aniso_U_11
_atom_site_aniso_U_22
_atom_site_aniso_U_33
_atom_site_aniso_U_23
_atom_site_aniso_U_13
_atom_site_aniso_U_12
Pt1 0.00919(9) 0.01332(10) 0.01238(10) 0.00078(8) 0.00609(8) 0.00036(8)
Br1 0.0159(3) 0.0235(3) 0.0208(3) -0.0045(2) 0.0111(3) 0.0015(2)
F1 0.0264(19) 0.039(2) 0.023(2) 0.0063(16) 0.0192(17) 0.0048(16)
N1 0.012(2) 0.014(2) 0.017(3) 0.0008(18) 0.007(2) -0.0009(18)
N2 0.011(2) 0.017(2) 0.012(2) 0.0023(18) 0.006(2) -0.0019(18)
C1 0.013(3) 0.013(3) 0.006(3) -0.001(2) 0.003(2) 0.000(2)
C2 0.011(3) 0.026(3) 0.014(3) -0.001(2) 0.007(2) -0.003(2)
C3 0.023(3) 0.021(3) 0.011(3) -0.004(2) 0.010(3) -0.008(2)
C4 0.022(3) 0.019(3) 0.015(3) 0.004(2) 0.007(3) -0.001(2)
C5 0.010(3) 0.019(3) 0.016(3) 0.004(2) 0.004(2) 0.002(2)
C6 0.013(3) 0.014(3) 0.010(3) -0.003(2) 0.005(2) -0.003(2)
C7 0.013(3) 0.012(3) 0.018(3) 0.002(2) 0.010(2) 0.002(2)
C8 0.016(3) 0.021(3) 0.021(3) 0.005(2) 0.011(3) 0.006(2)
C9 0.013(3) 0.022(3) 0.037(4) 0.001(3) 0.014(3) 0.001(2)
C10 0.018(3) 0.025(3) 0.035(4) 0.005(3) 0.021(3) 0.004(2)
C11 0.021(3) 0.017(3) 0.023(3) 0.005(2) 0.014(3) 0.007(2)
C12 0.019(3) 0.009(2) 0.022(3) 0.002(2) 0.014(3) 0.002(2)
C13 0.019(3) 0.011(3) 0.017(3) 0.000(2) 0.012(3) 0.001(2)
C14 0.008(3) 0.026(3) 0.008(3) -0.003(2) 0.001(2) 0.001(2)
C15 0.016(3) 0.027(3) 0.008(3) 0.007(2) 0.004(2) 0.004(2)
C16 0.027(3) 0.037(4) 0.023(4) 0.009(3) 0.017(3) -0.001(3)
C17 0.023(3) 0.020(3) 0.028(4) 0.010(3) 0.014(3) 0.007(2)
C18 0.009(3) 0.029(3) 0.021(3) 0.002(2) 0.005(2) 0.000(2)
Pt1A 0.01207(9) 0.01127(10) 0.01210(10) -0.00042(8) 0.00635(8) -0.00013(8)
Br1A 0.01176(14) 0.0218(3) 0.0174(3) -0.0015(2) 0.00768(15) -0.0024(2)
F1A 0.030(2) 0.041(2) 0.059(3) 0.000(2) 0.030(2) 0.0079(19)
N1A 0.011(2) 0.013(2) 0.017(2) -0.0021(19) 0.0059(19) 0.0009(18)
N2A 0.022(3) 0.013(2) 0.017(3) -0.0031(19) 0.008(2) -0.0027(19)
C1A 0.010(2) 0.015(3) 0.011(3) 0.001(2) 0.004(2) 0.003(2)
C2A 0.015(3) 0.014(3) 0.015(3) 0.004(2) 0.008(2) 0.001(2)
C3A 0.016(3) 0.018(3) 0.015(3) -0.001(2) 0.007(3) 0.004(2)
C4A 0.025(3) 0.010(3) 0.021(3) 0.002(2) 0.011(3) 0.003(2)
C5A 0.014(3) 0.022(3) 0.018(3) 0.006(2) 0.008(3) 0.001(2)
C6A 0.008(3) 0.018(3) 0.014(3) -0.002(2) 0.005(2) -0.002(2)
C7A 0.015(3) 0.018(3) 0.018(3) -0.006(2) 0.010(3) -0.008(2)
C8A 0.024(3) 0.015(3) 0.030(4) -0.004(2) 0.018(3) -0.006(2)
C9A 0.037(4) 0.029(4) 0.042(4) -0.006(3) 0.031(4) -0.010(3)
C10A 0.031(4) 0.034(4) 0.053(5) -0.015(3) 0.036(4) -0.008(3)
C11A 0.016(3) 0.030(3) 0.033(4) -0.006(3) 0.013(3) -0.002(3)
C12A 0.010(3) 0.021(3) 0.022(3) -0.006(2) 0.008(3) -0.004(2)
C13A 0.008(3) 0.020(3) 0.019(3) -0.006(2) 0.004(2) 0.001(2)
C14A 0.024(3) 0.016(3) 0.015(3) 0.003(2) 0.007(3) 0.004(2)
C15A 0.024(3) 0.020(3) 0.021(3) 0.003(2) 0.008(3) 0.006(2)
C16A 0.032(4) 0.023(3) 0.030(4) 0.003(3) 0.022(3) 0.008(3)
C17A 0.028(4) 0.037(4) 0.027(4) 0.009(3) 0.011(3) -0.010(3)
C18A 0.038(4) 0.012(3) 0.023(4) -0.004(3) 0.005(3) -0.002(3)

loop_
_atom_type_symbol
_atom_type_description
_atom_type_scat_dispersion_real
_atom_type_scat_dispersion_imag
_atom_type_scat_source
C C 0.0033 0.0016 'International Tables Vol C Tables 4.2.6.8 and 6.1.1.4'
H H 0.0000 0.0000 'International Tables Vol C Tables 4.2.6.8 and 6.1.1.4'
Br Br -0.2901 2.4595 'International Tables Vol C Tables 4.2.6.8 and 6.1.1.4'
F F 0.0171 0.0103 'International Tables Vol C Tables 4.2.6.8 and 6.1.1.4'
N N 0.0061 0.0033 'International Tables Vol C Tables 4.2.6.8 and 6.1.1.4'
Pt Pt -1.7033 8.3905 'International Tables Vol C Tables 4.2.6.8 and 6.1.1.4'

loop_
_geom_angle_atom_site_label_1
_geom_angle_atom_site_label_2
_geom_angle_atom_site_label_3
_geom_angle
C1 Pt1 N2 91.8(2)
C1 Pt1 N1 164.07(19)
N2 Pt1 N1 83.00(18)
C1 Pt1 Br1 93.76(15)
N2 Pt1 Br1 174.12(13)
N1 Pt1 Br1 92.20(12)
C17 N1 C18 109.1(4)
C17 N1 C15 109.2(4)
C18 N1 C15 110.6(4)
C17 N1 Pt1 117.9(4)
C18 N1 Pt1 105.3(3)
C15 N1 Pt1 104.5(3)
C13 N2 C14 118.3(5)
C13 N2 Pt1 132.6(4)
C14 N2 Pt1 108.3(3)
C2 C1 C6 116.4(5)
C2 C1 Pt1 116.0(4)
C6 C1 Pt1 127.0(4)
C3 C2 C1 124.4(5)
C3 C2 H2 117.8
C1 C2 H2 117.8
C2 C3 C4 117.6(5)
C2 C3 C16 122.1(5)
C4 C3 C16 120.2(5)
C5 C4 C3 120.4(5)
C5 C4 H4 119.8
C3 C4 H4 119.8
C4 C5 C6 121.6(5)
C4 C5 H5 119.2
C6 C5 H5 119.2
C5 C6 C1 119.4(5)
C5 C6 C7 115.2(5)
C1 C6 C7 125.4(5)
C8 C7 C12 117.8(5)
C8 C7 C6 118.1(5)
C12 C7 C6 123.6(5)
C9 C8 C7 122.3(6)
C9 C8 H8 118.9
C7 C8 H8 118.9
C8 C9 C10 120.3(6)
C8 C9 H9 119.8
C10 C9 H9 119.8
C11 C10 C9 117.7(5)
C11 C10 H10 121.1
C9 C10 H10 121.1
F1 C11 C10 118.2(5)
F1 C11 C12 118.1(5)
C10 C11 C12 123.7(6)
C11 C12 C7 117.9(5)
C11 C12 C13 115.2(5)
C7 C12 C13 126.8(5)
N2 C13 C12 127.1(5)
N2 C13 H13 116.5
C12 C13 H13 116.5
N2 C14 C15 107.0(4)
N2 C14 H14 110.3
C15 C14 H14 110.3
N2 C14 H14A 110.3
C15 C14 H14A 110.3
H14 C14 H14A 108.6
N1 C15 C14 110.3(4)
N1 C15 H15A 109.6
C14 C15 H15A 109.6
N1 C15 H15B 109.6
C14 C15 H15B 109.6
H15A C15 H15B 108.1
C3 C16 H16A 109.5
C3 C16 H16B 109.5
H16A C16 H16B 109.5
C3 C16 H16C 109.5
H16A C16 H16C 109.5
H16B C16 H16C 109.5
N1 C17 H17A 109.5
N1 C17 H17B 109.5
H17A C17 H17B 109.5
N1 C17 H17C 109.5
H17A C17 H17C 109.5
H17B C17 H17C 109.5
N1 C18 H18A 109.5
N1 C18 H18B 109.5
H18A C18 H18B 109.5
N1 C18 H18C 109.5
H18A C18 H18C 109.5
H18B C18 H18C 109.5
N1A Pt1A C1A 92.5(2)
N1A Pt1A N2A 82.28(18)
C1A Pt1A N2A 168.2(2)
N1A Pt1A Br1A 173.84(13)
C1A Pt1A Br1A 92.72(15)
N2A Pt1A Br1A 93.19(13)
C13A N1A C14A 118.7(5)
C13A N1A Pt1A 130.3(4)
C14A N1A Pt1A 109.3(3)
C18A N2A C17A 108.6(5)
C18A N2A C15A 110.3(5)
C17A N2A C15A 109.6(5)
C18A N2A Pt1A 114.9(4)
C17A N2A Pt1A 107.6(4)
C15A N2A Pt1A 105.7(3)
C6A C1A C2A 116.9(5)
C6A C1A Pt1A 127.5(4)
C2A C1A Pt1A 115.4(4)
C3A C2A C1A 123.4(5)
C3A C2A H3A 118.3
C1A C2A H3A 118.3
C4A C3A C2A 118.6(5)
C4A C3A C16A 121.5(5)
C2A C3A C16A 119.9(5)
C5A C4A C3A 119.7(5)
C5A C4A H4A 120.1
C3A C4A H4A 120.1
C4A C5A C6A 121.9(5)
C4A C5A H5A 119.0
C6A C5A H5A 119.0
C1A C6A C5A 119.4(5)
C1A C6A C7A 123.9(5)
C5A C6A C7A 116.7(5)
C12A C7A C8A 118.2(5)
C12A C7A C6A 124.9(5)
C8A C7A C6A 116.7(5)
C9A C8A C7A 122.1(6)
C9A C8A H8A 118.9
C7A C8A H8A 118.9
C10A C9A C8A 119.8(6)
C10A C9A H9A 120.1
C8A C9A H9A 120.1
C9A C10A C11A 118.3(6)
C9A C10A H10A 120.9
C11A C10A H10A 120.9
F1A C11A C10A 118.0(6)
F1A C11A C12A 117.7(6)
C10A C11A C12A 124.3(6)
C11A C12A C7A 117.2(6)
C11A C12A C13A 114.2(5)
C7A C12A C13A 128.5(5)
N1A C13A C12A 126.9(5)
N1A C13A H13A 116.6
C12A C13A H13A 116.6
N1A C14A C15A 105.4(5)
N1A C14A H14C 110.7
C15A C14A H14C 110.7
N1A C14A H14D 110.7
C15A C14A H14D 110.7
H14C C14A H14D 108.8
N2A C15A C14A 109.8(5)
N2A C15A H15C 109.7
C14A C15A H15C 109.7
N2A C15A H15D 109.7
C14A C15A H15D 109.7
H15C C15A H15D 108.2
C3A C16A H16D 109.5
C3A C16A H16E 109.5
H16D C16A H16E 109.5
C3A C16A H16F 109.5
H16D C16A H16F 109.5
H16E C16A H16F 109.5
N2A C17A H17D 109.5
N2A C17A H17E 109.5
H17D C17A H17E 109.5
N2A C17A H17F 109.5
H17D C17A H17F 109.5
H17E C17A H17F 109.5
N2A C18A H18D 109.5
N2A C18A H18E 109.5
H18D C18A H18E 109.5
N2A C18A H18F 109.5
H18D C18A H18F 109.5
H18E C18A H18F 109.5

loop_
_geom_bond_atom_site_label_1
_geom_bond_atom_site_label_2
_geom_bond_distance
Pt1 C1 1.989(5)
Pt1 N2 2.001(5)
Pt1 N1 2.209(5)
Pt1 Br1 2.4352(6)
F1 C11 1.362(7)
N1 C17 1.474(7)
N1 C18 1.474(7)
N1 C15 1.494(7)
N2 C13 1.278(7)
N2 C14 1.478(7)
C1 C2 1.408(7)
C1 C6 1.413(7)
C2 C3 1.387(8)
C2 H2 0.9300
C3 C4 1.394(8)
C3 C16 1.509(8)
C4 C5 1.378(8)
C4 H4 0.9300
C5 C6 1.413(7)
C5 H5 0.9300
C6 C7 1.488(7)
C7 C8 1.402(8)
C7 C12 1.408(8)
C8 C9 1.380(8)
C8 H8 0.9300
C9 C10 1.387(9)
C9 H9 0.9300
C10 C11 1.373(8)
C10 H10 0.9300
C11 C12 1.403(8)
C12 C13 1.474(8)
C13 H13 0.9300
C14 C15 1.511(8)
C14 H14 0.9700
C14 H14A 0.9700
C15 H15A 0.9700
C15 H15B 0.9700
C16 H16A 0.9600
C16 H16B 0.9600
C16 H16C 0.9600
C17 H17A 0.9600
C17 H17B 0.9600
C17 H17C 0.9600
C18 H18A 0.9600
C18 H18B 0.9600
C18 H18C 0.9600
Pt1A N1A 1.991(4)
Pt1A C1A 1.994(5)
Pt1A N2A 2.188(5)
Pt1A Br1A 2.4428(6)
F1A C11A 1.360(7)
N1A C13A 1.266(7)
N1A C14A 1.488(7)
N2A C18A 1.479(7)
N2A C17A 1.486(8)
N2A C15A 1.499(8)
C1A C6A 1.404(7)
C1A C2A 1.413(7)
C2A C3A 1.387(8)
C2A H3A 0.9300
C3A C4A 1.385(8)
C3A C16A 1.511(8)
C4A C5A 1.383(8)
C4A H4A 0.9300
C5A C6A 1.407(8)
C5A H5A 0.9300
C6A C7A 1.493(8)
C7A C12A 1.406(8)
C7A C8A 1.408(8)
C8A C9A 1.391(8)
C8A H8A 0.9300
C9A C10A 1.369(10)
C9A H9A 0.9300
C10A C11A 1.376(10)
C10A H10A 0.9300
C11A C12A 1.401(8)
C12A C13A 1.466(8)
C13A H13A 0.9300
C14A C15A 1.514(8)
C14A H14C 0.9700
C14A H14D 0.9700
C15A H15C 0.9700
C15A H15D 0.9700
C16A H16D 0.9600
C16A H16E 0.9600
C16A H16F 0.9600
C17A H17D 0.9600
C17A H17E 0.9600
C17A H17F 0.9600
C18A H18D 0.9600
C18A H18E 0.9600
C18A H18F 0.9600

loop_
_geom_torsion_atom_site_label_1
_geom_torsion_atom_site_label_2
_geom_torsion_atom_site_label_3
_geom_torsion_atom_site_label_4
_geom_torsion
C6 C1 C2 C3 -4.5(8)
Pt1 C1 C2 C3 166.7(5)
C1 C2 C3 C4 2.5(9)
C1 C2 C3 C16 -176.8(6)
C2 C3 C4 C5 1.9(9)
C16 C3 C4 C5 -178.8(6)
C3 C4 C5 C6 -4.0(9)
C4 C5 C6 C1 1.8(8)
C4 C5 C6 C7 -178.8(5)
C2 C1 C6 C5 2.3(8)
Pt1 C1 C6 C5 -167.8(4)
C2 C1 C6 C7 -177.0(5)
Pt1 C1 C6 C7 12.9(8)
C5 C6 C7 C8 -49.2(7)
C1 C6 C7 C8 130.1(6)
C5 C6 C7 C12 122.9(6)
C1 C6 C7 C12 -57.7(8)
C12 C7 C8 C9 -0.5(8)
C6 C7 C8 C9 172.2(5)
C7 C8 C9 C10 -2.9(9)
C8 C9 C10 C11 2.1(9)
C9 C10 C11 F1 -179.9(5)
C9 C10 C11 C12 2.0(9)
F1 C11 C12 C7 176.7(5)
C10 C11 C12 C7 -5.2(8)
F1 C11 C12 C13 -3.2(7)
C10 C11 C12 C13 175.0(5)
C8 C7 C12 C11 4.3(8)
C6 C7 C12 C11 -167.9(5)
C8 C7 C12 C13 -175.9(5)
C6 C7 C12 C13 11.9(9)
C14 N2 C13 C12 170.6(5)
Pt1 N2 C13 C12 2.3(9)
C11 C12 C13 N2 -144.2(6)
C7 C12 C13 N2 35.9(9)
C13 N2 C14 C15 -119.6(5)
Pt1 N2 C14 C15 51.3(5)
C17 N1 C15 C14 158.7(5)
C18 N1 C15 C14 -81.1(5)
Pt1 N1 C15 C14 31.7(5)
N2 C14 C15 N1 -55.9(6)
C6A C1A C2A C3A 2.0(8)
Pt1A C1A C2A C3A -172.6(4)
C1A C2A C3A C4A -2.2(9)
C1A C2A C3A C16A 177.7(5)
C2A C3A C4A C5A -0.3(9)
C16A C3A C4A C5A 179.9(6)
C3A C4A C5A C6A 2.7(9)
C2A C1A C6A C5A 0.5(8)
Pt1A C1A C6A C5A 174.4(4)
C2A C1A C6A C7A 179.6(5)
Pt1A C1A C6A C7A -6.4(8)
C4A C5A C6A C1A -2.8(9)
C4A C5A C6A C7A 177.9(5)
C1A C6A C7A C12A 50.6(8)
C5A C6A C7A C12A -130.2(6)
C1A C6A C7A C8A -134.7(6)
C5A C6A C7A C8A 44.5(7)
C12A C7A C8A C9A -0.9(9)
C6A C7A C8A C9A -176.0(5)
C7A C8A C9A C10A 2.6(10)
C8A C9A C10A C11A -1.7(10)
C9A C10A C11A F1A 179.4(6)
C9A C10A C11A C12A -1.0(10)
F1A C11A C12A C7A -177.8(5)
C10A C11A C12A C7A 2.7(9)
F1A C11A C12A C13A 2.4(8)
C10A C11A C12A C13A -177.2(6)
C8A C7A C12A C11A -1.6(8)
C6A C7A C12A C11A 173.0(5)
C8A C7A C12A C13A 178.2(5)
C6A C7A C12A C13A -7.2(9)
C14A N1A C13A C12A -166.2(5)
Pt1A N1A C13A C12A -2.6(9)
C11A C12A C13A N1A 140.9(6)
C7A C12A C13A N1A -38.9(9)
C13A N1A C14A C15A 114.3(6)
Pt1A N1A C14A C15A -52.5(5)
C18A N2A C15A C14A -156.1(5)
C17A N2A C15A C14A 84.3(6)
Pt1A N2A C15A C14A -31.4(6)
N1A C14A C15A N2A 55.2(6)
